data_4312403
loop_
_publ_author_name
'Yuichi Ikuta'
'Makoto Ooidemizu'
'Yuichi Yamahata'
'Masahiro Yamada'
'Shutaro Osa'
'Naohide Matsumoto'
'Seiichiro Iijima'
'Yukinari Sunatsuki'
'Masaaki Kojima'
'Fran\,coise Dahan'
'Jean-Pierre Tuchagues'

_publ_contact_author_email naohide@aster.sci.kumamoto-u.ac.jp
_publ_contact_author_fax +81-96-342-3390
_publ_contact_author_name 'Naohide Matsumoto'
_publ_contact_author_phone +81-96-342-3390
_publ_section_title
;
 A New Family of Spin Crossover Complexes with a Tripod Ligand Containing
 Three Imidazoles: Synthesis, Characterization, and Magnetic Properties of
 [FeIIH3LMe](NO3)2.1.5H2O, [FeIIILMe].3.5H2O, [FeIIH3LMe][FeIILMe]NO3, and
 [FeIIH3LMe][FeIIILMe](NO3)2 (H3LMe=
 Tris[2-(((2-methylimidazol-4-yl)methylidene)amino)ethyl]amine)
;
_journal_name_full 'Inorganic Chemistry'
_journal_page_first 7001
_journal_page_last 7017
_journal_paper_doi 10.1021/ic034495f
_journal_volume 42
_journal_year 2003
_chemical_formula_moiety 'C21 H34 Fe N10 O3.50 '
_chemical_formula_sum 'C21 H34 Fe N10 O3.5'
_chemical_formula_weight 538.41
_space_group_IT_number 43
_symmetry_cell_setting orthorhombic
_symmetry_Int_Tables_number 43
_symmetry_space_group_name_Hall 'F 2 -2d'
_symmetry_space_group_name_H-M 'F d d 2'
_cell_angle_alpha 90
_cell_angle_beta 90
_cell_angle_gamma 90
_cell_formula_units_Z 16
_cell_length_a 23.129(6)
_cell_length_b 35.387(6)
_cell_length_c 12.513(4)
_cell_measurement_reflns_used 20
_cell_measurement_temperature 293.1
_cell_measurement_theta_max 11.7
_cell_measurement_theta_min 10.9
_cell_volume 10241(5)
_computing_cell_refinement WinAFC
_computing_data_collection WinAFC
_computing_data_reduction CrystalStructure
_computing_publication_material 'CrystalStructure Ver. 2.00'
_computing_structure_refinement CRYSTALS
_computing_structure_solution SIR92
_diffrn_measured_fraction_theta_full 0.9997
_diffrn_measured_fraction_theta_max 0.9997
_diffrn_measurement_device_type 'Rigaku AFC7R'
_diffrn_measurement_method \w-2\q
_diffrn_radiation_type 'Mo K\a'
_diffrn_radiation_wavelength 0.7107
_diffrn_reflns_av_R_equivalents 0.099
_diffrn_reflns_limit_h_max 30
_diffrn_reflns_limit_h_min -16
_diffrn_reflns_limit_k_max 45
_diffrn_reflns_limit_k_min 0
_diffrn_reflns_limit_l_max 9
_diffrn_reflns_limit_l_min -16
_diffrn_reflns_number 4494
_diffrn_reflns_theta_full 27.48
_diffrn_reflns_theta_max 27.48
_diffrn_standards_decay_% 1.88
_diffrn_standards_interval_count 150
_diffrn_standards_number 3
_exptl_absorpt_coefficient_mu 0.634
_exptl_absorpt_correction_T_max 0.881
_exptl_absorpt_correction_T_min 0.683
_exptl_absorpt_correction_type
;
\y scans (North,Phillips & Matthews, 1968)
;
_exptl_absorpt_process_details '(North, Phillips & Mathews, 1968)'
_exptl_crystal_colour black
_exptl_crystal_density_diffrn 1.397
_exptl_crystal_density_method 'not measured'
_exptl_crystal_description prismatic
_exptl_crystal_size_max 0.20
_exptl_crystal_size_mid 0.20
_exptl_crystal_size_min 0.20
_refine_diff_density_max 0.69
_refine_diff_density_min -0.45
_refine_ls_extinction_coef 2153.5000000
_refine_ls_extinction_method 'Larson (1970) Crystallographic Computing eq. 22'
_refine_ls_goodness_of_fit_ref 0.796
_refine_ls_hydrogen_treatment refall
_refine_ls_number_parameters 353
_refine_ls_number_reflns 1452
_refine_ls_R_factor_gt 0.0630
_refine_ls_shift/su_max 0.0220
_refine_ls_structure_factor_coef F
_refine_ls_weighting_details 'w = 1/[0.010Fo^2^ + 1.000\s^2^(Fo)]'
_refine_ls_weighting_scheme calc
_refine_ls_wR_factor_ref 0.0810
_reflns_number_gt 1450
_reflns_number_total 731
_reflns_threshold_expression F^2^>2.0\s(F^2^)
_cod_data_source_file ic034495fsi20030510_090847_2.cif
_cod_data_source_block '_[FeLMe]3.5H2Oat293K'
_cod_original_cell_volume 10241.5(4)
_cod_original_sg_symbol_H-M 'F d d 2 '
_cod_original_formula_sum 'C21 H34 Fe N10 O3.50 '
_cod_database_code 4312403

loop_
_symmetry_equiv_pos_as_xyz
x,y,z
x,y+1/2,z+1/2
x+1/2,y,z+1/2
x+1/2,y+1/2,z
-x+1/4,y+1/4,z+1/4
-x+1/4,y+3/4,z+3/4
-x+3/4,y+1/4,z+3/4
-x+3/4,y+3/4,z+1/4
x+1/4,-y+1/4,z+1/4
x+1/4,-y+3/4,z+3/4
x+3/4,-y+1/4,z+3/4
x+3/4,-y+3/4,z+1/4
-x+1/2,-y,z+1/2
-x+1/2,-y+1/2,z
-x,-y,z
-x,-y+1/2,z+1/2

loop_
_atom_site_label
_atom_site_type_symbol
_atom_site_fract_x
_atom_site_fract_y
_atom_site_fract_z
_atom_site_U_iso_or_equiv
_atom_site_adp_type
_atom_site_occupancy
_atom_site_symmetry_multiplicity
_atom_site_calc_flag
_atom_site_refinement_flags
_atom_site_disorder_assembly
_atom_site_disorder_group
Fe1 Fe 0.80503(7) 0.04112(4) 0.2158(2) 0.0339(3) Uani 1.00 1 d . . .
O1 O 0.7378(8) 0.1671(6) 0.524(2) 0.142(7) Uani 1.00 1 d . . .
O2 O 1.0421(5) 0.1006(4) -0.030(1) 0.088(4) Uani 1.00 1 d . . .
O3 O 0.8616(7) 0.0839(4) -0.226(1) 0.095(5) Uani 1.00 1 d . . .
O4 O 0.991(1) -0.015(2) 0.620(2) 0.22(3) Uani 0.50 1 d P . .
N1 N 0.6649(5) 0.0646(3) 0.218(1) 0.049(3) Uani 1.00 1 d . . .
N2 N 0.7757(5) 0.0836(3) 0.3104(8) 0.042(3) Uani 1.00 1 d . . .
N3 N 0.8467(4) 0.0288(3) 0.3515(8) 0.040(3) Uani 1.00 1 d . . .
N4 N 0.9014(5) 0.0137(3) 0.4952(8) 0.051(3) Uani 1.00 1 d . . .
N5 N 0.7442(4) 0.0033(3) 0.2581(8) 0.046(3) Uani 1.00 1 d . . .
N6 N 0.8334(5) -0.0027(3) 0.1357(8) 0.039(3) Uani 1.00 1 d . . .
N7 N 0.8713(5) -0.0511(4) 0.0424(9) 0.057(4) Uani 1.00 1 d . . .
N8 N 0.7659(4) 0.0595(3) 0.0850(8) 0.036(3) Uani 1.00 1 d . . .
N9 N 0.8661(5) 0.0761(3) 0.1656(8) 0.035(3) Uani 1.00 1 d . . .
N10 N 0.9396(5) 0.1121(4) 0.112(1) 0.062(4) Uani 1.00 1 d . . .
C1 C 0.6726(7) 0.0979(5) 0.281(1) 0.064(5) Uani 1.00 1 d . . .
C2 C 0.7349(6) 0.1137(4) 0.279(1) 0.055(4) Uani 1.00 1 d . . .
C3 C 0.7983(6) 0.0845(4) 0.4045(9) 0.041(4) Uani 1.00 1 d . . .
C4 C 0.8366(6) 0.0550(3) 0.4333(9) 0.038(3) Uani 1.00 1 d . . .
C5 C 0.8698(6) 0.0455(4) 0.518(1) 0.049(4) Uani 1.00 1 d . . .
C6 C 0.8864(6) 0.0047(4) 0.398(1) 0.044(3) Uani 1.00 1 d . . .
C7 C 0.9099(7) -0.0289(4) 0.341(1) 0.065(5) Uani 1.00 1 d . . .
C8 C 0.6451(5) 0.0296(4) 0.267(1) 0.058(4) Uani 1.00 1 d . . .
C9 C 0.6955(6) 0.0105(4) 0.330(1) 0.053(4) Uani 1.00 1 d . . .
C10 C 0.7495(6) -0.0296(3) 0.220(1) 0.043(3) Uani 1.00 1 d . . .
C11 C 0.7993(5) -0.0348(3) 0.148(1) 0.042(3) Uani 1.00 1 d . . .
C12 C 0.8234(7) -0.0642(4) 0.090(1) 0.052(4) Uani 1.00 1 d . . .
C13 C 0.8761(6) -0.0140(4) 0.071(1) 0.046(4) Uani 1.00 1 d . . .
C14 C 0.9230(6) 0.0105(5) 0.025(1) 0.067(5) Uani 1.00 1 d . . .
C15 C 0.6606(5) 0.0693(5) 0.104(1) 0.052(4) Uani 1.00 1 d . . .
C16 C 0.7101(6) 0.0468(4) 0.046(1) 0.055(4) Uani 1.00 1 d . . .
C17 C 0.7957(6) 0.0837(4) 0.029(1) 0.048(4) Uani 1.00 1 d . . .
C18 C 0.8503(6) 0.0944(4) 0.072(1) 0.043(3) Uani 1.00 1 d . . .
C19 C 0.8958(7) 0.1164(4) 0.041(1) 0.064(5) Uani 1.00 1 d . . .
C20 C 0.9192(6) 0.0883(3) 0.183(1) 0.042(3) Uani 1.00 1 d . . .
C21 C 0.9582(6) 0.0746(5) 0.272(1) 0.060(4) Uani 1.00 1 d . . .
H1 H 0.6479(7) 0.1164(5) 0.250(1) 0.077(5) Uiso 1.00 1 c . . .
H2 H 0.6618(7) 0.0937(5) 0.353(1) 0.077(5) Uiso 1.00 1 c . . .
H3 H 0.7379(6) 0.1338(4) 0.329(1) 0.066(4) Uiso 1.00 1 c . . .
H4 H 0.7440(6) 0.1229(4) 0.209(1) 0.066(4) Uiso 1.00 1 c . . .
H5 H 0.7879(6) 0.1045(4) 0.4515(9) 0.049(4) Uiso 1.00 1 c . . .
H6 H 0.8700(6) 0.0586(4) 0.585(1) 0.059(4) Uiso 1.00 1 c . . .
H7 H 0.8778(7) -0.0445(4) 0.323(1) 0.078(5) Uiso 1.00 1 c . . .
H8 H 0.9278(7) -0.0202(4) 0.277(1) 0.078(5) Uiso 1.00 1 c . . .
H9 H 0.9369(7) -0.0431(4) 0.382(1) 0.078(5) Uiso 1.00 1 c . . .
H10 H 0.6138(5) 0.0346(4) 0.314(1) 0.069(4) Uiso 1.00 1 c . . .
H11 H 0.6322(5) 0.0138(4) 0.210(1) 0.069(4) Uiso 1.00 1 c . . .
H12 H 0.6810(6) -0.0126(4) 0.357(1) 0.064(4) Uiso 1.00 1 c . . .
H13 H 0.7073(6) 0.0263(4) 0.387(1) 0.064(4) Uiso 1.00 1 c . . .
H14 H 0.7232(6) -0.0495(3) 0.235(1) 0.052(3) Uiso 1.00 1 c . . .
H15 H 0.8084(7) -0.0890(4) 0.081(1) 0.062(4) Uiso 1.00 1 c . . .
H16 H 0.9067(6) 0.0305(5) -0.015(1) 0.080(6) Uiso 1.00 1 c . . .
H17 H 0.9448(6) 0.0206(5) 0.083(1) 0.080(6) Uiso 1.00 1 c . . .
H18 H 0.9476(6) -0.0042(5) -0.019(1) 0.080(6) Uiso 1.00 1 c . . .
H19 H 0.6239(5) 0.0606(5) 0.080(1) 0.062(4) Uiso 1.00 1 c . . .
H20 H 0.6645(5) 0.0954(5) 0.087(1) 0.062(4) Uiso 1.00 1 c . . .
H21 H 0.7079(6) 0.0508(4) -0.029(1) 0.066(4) Uiso 1.00 1 c . . .
H22 H 0.7045(6) 0.0208(4) 0.061(1) 0.066(4) Uiso 1.00 1 c . . .
H23 H 0.7808(6) 0.0941(4) -0.035(1) 0.057(4) Uiso 1.00 1 c . . .
H24 H 0.8950(7) 0.1330(4) -0.019(1) 0.077(5) Uiso 1.00 1 c . . .
H25 H 0.9367(6) 0.0589(5) 0.319(1) 0.072(5) Uiso 1.00 1 c . . .
H26 H 0.9897(6) 0.0607(5) 0.243(1) 0.072(5) Uiso 1.00 1 c . . .
H27 H 0.9725(6) 0.0958(5) 0.311(1) 0.072(5) Uiso 1.00 1 c . . .

loop_
_atom_site_aniso_label
_atom_site_aniso_U_11
_atom_site_aniso_U_22
_atom_site_aniso_U_33
_atom_site_aniso_U_12
_atom_site_aniso_U_13
_atom_site_aniso_U_23
Fe1 0.0309(7) 0.0423(7) 0.0286(6) -0.0005(8) -0.0021(8) 0.0003(8)
O1 0.10(1) 0.21(2) 0.11(1) -0.01(1) -0.01(1) -0.07(1)
O2 0.047(6) 0.116(9) 0.102(9) 0.012(6) 0.013(8) 0.03(1)
O3 0.089(9) 0.102(9) 0.10(1) -0.008(8) -0.001(8) -0.012(8)
O4 0.03(2) 0.6(1) 0.10(2) -0.02(3) 0.00(2) 0.18(4)
N1 0.054(6) 0.048(6) 0.044(5) 0.004(5) 0.004(6) -0.006(6)
N2 0.048(6) 0.039(5) 0.040(6) -0.002(5) -0.005(5) -0.004(4)
N3 0.040(5) 0.056(6) 0.025(4) -0.006(5) -0.006(4) 0.007(4)
N4 0.042(6) 0.071(8) 0.039(6) 0.003(5) -0.003(5) 0.004(5)
N5 0.026(5) 0.067(7) 0.046(6) 0.001(5) 0.000(4) -0.005(5)
N6 0.046(6) 0.044(5) 0.028(4) 0.016(5) 0.004(4) -0.001(4)
N7 0.045(7) 0.094(9) 0.033(5) 0.027(6) -0.008(5) -0.004(6)
N8 0.029(5) 0.041(5) 0.037(5) 0.003(4) -0.007(4) 0.005(5)
N9 0.033(5) 0.036(5) 0.038(5) -0.002(4) 0.001(4) -0.003(4)
N10 0.048(7) 0.072(8) 0.065(8) -0.001(6) 0.000(7) 0.001(6)
C1 0.048(8) 0.09(1) 0.056(9) 0.020(8) -0.008(7) -0.002(9)
C2 0.048(8) 0.067(8) 0.049(8) 0.006(7) -0.016(6) 0.007(7)
C3 0.059(8) 0.036(7) 0.027(6) 0.003(6) -0.004(6) -0.015(5)
C4 0.053(7) 0.037(6) 0.025(5) -0.009(5) -0.003(5) -0.006(5)
C5 0.044(7) 0.058(8) 0.045(7) -0.013(6) -0.011(6) 0.006(6)
C6 0.046(7) 0.041(7) 0.046(7) 0.005(6) 0.003(6) 0.010(6)
C7 0.061(9) 0.059(8) 0.07(1) 0.010(7) -0.013(9) 0.017(8)
C8 0.022(6) 0.09(1) 0.063(9) -0.005(6) 0.003(6) 0.002(8)
C9 0.047(7) 0.076(9) 0.037(6) -0.002(7) 0.014(7) 0.012(7)
C10 0.051(6) 0.046(6) 0.034(5) -0.010(5) -0.002(7) 0.008(7)
C11 0.041(7) 0.034(6) 0.052(7) 0.006(5) -0.004(6) 0.007(5)
C12 0.065(9) 0.046(7) 0.044(7) 0.009(6) -0.000(7) 0.005(6)
C13 0.038(7) 0.053(8) 0.047(7) 0.018(5) -0.009(6) -0.003(6)
C14 0.033(6) 0.11(1) 0.061(9) -0.001(8) 0.018(7) -0.030(9)
C15 0.023(6) 0.09(1) 0.046(8) 0.003(6) -0.012(6) -0.002(7)
C16 0.048(8) 0.08(1) 0.035(6) -0.003(7) -0.016(5) -0.004(7)
C17 0.056(9) 0.065(9) 0.022(6) 0.006(7) -0.005(5) 0.002(6)
C18 0.049(7) 0.044(6) 0.037(6) -0.006(6) 0.006(6) 0.010(5)
C19 0.052(9) 0.069(9) 0.07(1) 0.009(7) -0.001(8) 0.025(8)
C20 0.048(7) 0.030(5) 0.050(7) -0.009(5) 0.014(6) -0.001(5)
C21 0.050(9) 0.076(9) 0.053(9) -0.009(7) -0.021(7) 0.007(8)

loop_
_atom_type_symbol
_atom_type_description
_atom_type_scat_dispersion_real
_atom_type_scat_dispersion_imag
_atom_type_scat_source
Fe Fe 0.349 0.972
;
International Tables for Crystallography
(1992, Vol. C, Tables 4.2.6.8 and 6.1.1.4)
;
C C 0.006 0.003
;
International Tables for Crystallography
(1992, Vol. C, Tables 4.2.6.8 and 6.1.1.4)
;
H H 0.000 0.000
;
International Tables for Crystallography
(1992, Vol. C, Table 6.1.1.4)
;
N N 0.011 0.006
;
International Tables for Crystallography
(1992, Vol. C, Tables 4.2.6.8 and 6.1.1.4)
;
O O 0.017 0.010
;
International Tables for Crystallography
(1992, Vol. C, Tables 4.2.6.8 and 6.1.1.4)
;

loop_
_geom_angle_atom_site_label_1
_geom_angle_site_symmetry_1
_geom_angle_atom_site_label_2
_geom_angle_site_symmetry_2
_geom_angle_atom_site_label_3
_geom_angle_site_symmetry_3
_geom_angle
_geom_angle_publ_flag
N2 . Fe1 . N3 . 80.1(4) yes
N2 . Fe1 . N5 . 96.1(4) yes
N3 . Fe1 . N5 . 88.2(4) yes
N2 . Fe1 . N6 . 175.0(4) yes
N3 . Fe1 . N6 . 95.8(4) yes
N5 . Fe1 . N6 . 80.9(4) yes
N2 . Fe1 . N8 . 94.9(4) yes
N3 . Fe1 . N8 . 173.4(4) yes
N5 . Fe1 . N8 . 96.7(4) yes
N6 . Fe1 . N8 . 89.4(4) yes
N2 . Fe1 . N9 . 87.7(4) yes
N3 . Fe1 . N9 . 93.5(4) yes
N5 . Fe1 . N9 . 176.0(4) yes
N6 . Fe1 . N9 . 95.4(4) yes
N8 . Fe1 . N9 . 81.9(4) yes
C1 . N1 . C8 . 120.8(14) yes
C1 . N1 . C15 . 117.3(13) yes
C8 . N1 . C15 . 119.4(12) yes
Fe1 . N2 . C2 . 126.2(8) yes
Fe1 . N2 . C3 . 114.6(9) yes
C2 . N2 . C3 . 119.1(11) yes
Fe1 . N3 . C4 . 113.3(8) yes
Fe1 . N3 . C6 . 144.3(9) yes
C4 . N3 . C6 . 102.3(10) yes
C5 . N4 . C6 . 104.7(11) yes
Fe1 . N5 . C9 . 125.7(9) yes
Fe1 . N5 . C10 . 116.4(9) yes
C9 . N5 . C10 . 117.9(12) yes
Fe1 . N6 . C11 . 113.5(8) yes
Fe1 . N6 . C13 . 142.5(10) yes
C11 . N6 . C13 . 104.0(10) yes
C12 . N7 . C13 . 106.5(11) yes
Fe1 . N8 . C16 . 125.8(9) yes
Fe1 . N8 . C17 . 114.6(8) yes
C16 . N8 . C17 . 119.5(11) yes
Fe1 . N9 . C18 . 111.8(8) yes
Fe1 . N9 . C20 . 144.9(9) yes
C18 . N9 . C20 . 103.2(10) yes
C19 . N10 . C20 . 104.3(12) yes
N1 . C1 . C2 . 113.9(13) yes
N1 . C1 . H1 . 105.9(8) no
C2 . C1 . H1 . 107.6(8) no
N1 . C1 . H2 . 111.2(9) no
C2 . C1 . H2 . 108.6(9) no
H1 . C1 . H2 . 109.449(19) no
N2 . C2 . C1 . 109.2(11) yes
N2 . C2 . H3 . 108.2(7) no
C1 . C2 . H3 . 109.2(8) no
N2 . C2 . H4 . 110.5(7) no
C1 . C2 . H4 . 110.2(9) no
H3 . C2 . H4 . 109.45(2) no
N2 . C3 . C4 . 117.9(11) yes
N2 . C3 . H5 . 118.8(7) no
C4 . C3 . H5 . 123.4(6) no
N3 . C4 . C3 . 114.0(10) yes
N3 . C4 . C5 . 108.3(11) yes
C3 . C4 . C5 . 137.5(11) yes
N4 . C5 . C4 . 109.9(12) yes
N4 . C5 . H6 . 125.6(7) no
C4 . C5 . H6 . 124.5(8) no
N3 . C6 . N4 . 114.7(12) yes
N3 . C6 . C7 . 122.3(12) yes
N4 . C6 . C7 . 123.0(13) yes
C6 . C7 . H7 . 106.9(9) no
C6 . C7 . H8 . 107.6(8) no
H7 . C7 . H8 . 109.474(4) no
C6 . C7 . H9 . 113.9(8) no
H7 . C7 . H9 . 109.469(13) no
H8 . C7 . H9 . 109.482(11) no
N1 . C8 . C9 . 110.2(10) yes
N1 . C8 . H10 . 109.9(7) no
C9 . C8 . H10 . 109.7(7) no
N1 . C8 . H11 . 106.8(8) no
C9 . C8 . H11 . 110.7(8) no
H10 . C8 . H11 . 109.45(2) no
N5 . C9 . C8 . 110.0(10) yes
N5 . C9 . H12 . 110.2(7) no
C8 . C9 . H12 . 107.1(7) no
N5 . C9 . H13 . 110.2(8) no
C8 . C9 . H13 . 109.8(8) no
H12 . C9 . H13 . 109.47(1) no
N5 . C10 . C11 . 114.9(10) yes
N5 . C10 . H14 . 123.0(7) no
C11 . C10 . H14 . 122.1(6) no
N6 . C11 . C10 . 114.2(10) yes
N6 . C11 . C12 . 108.8(11) yes
C10 . C11 . C12 . 136.9(12) yes
N7 . C12 . C11 . 108.0(12) yes
N7 . C12 . H15 . 125.0(8) no
C11 . C12 . H15 . 126.9(8) no
N6 . C13 . N7 . 112.6(13) yes
N6 . C13 . C14 . 126.2(12) yes
N7 . C13 . C14 . 121.0(12) yes
C13 . C14 . H16 . 110.3(8) no
C13 . C14 . H17 . 108.3(8) no
H16 . C14 . H17 . 109.454(18) no
C13 . C14 . H18 . 109.8(7) no
H16 . C14 . H18 . 109.471(16) no
H17 . C14 . H18 . 109.472(15) no
N1 . C15 . C16 . 110.4(11) yes
N1 . C15 . H19 . 109.4(7) no
C16 . C15 . H19 . 110.0(7) no
N1 . C15 . H20 . 108.9(8) no
C16 . C15 . H20 . 108.6(8) no
H19 . C15 . H20 . 109.469(13) no
N8 . C16 . C15 . 109.5(11) yes
N8 . C16 . H21 . 109.7(7) no
C15 . C16 . H21 . 110.1(7) no
N8 . C16 . H22 . 110.6(7) no
C15 . C16 . H22 . 107.5(8) no
H21 . C16 . H22 . 109.463(12) no
N8 . C17 . C18 . 116.5(11) yes
N8 . C17 . H23 . 121.2(7) no
C18 . C17 . H23 . 122.2(7) no
N9 . C18 . C17 . 115.1(11) yes
N9 . C18 . C19 . 107.5(12) yes
C17 . C18 . C19 . 137.1(13) yes
N10 . C19 . C18 . 109.0(13) yes
N10 . C19 . H24 . 127.0(9) no
C18 . C19 . H24 . 124.0(8) no
N9 . C20 . N10 . 116.0(13) yes
N9 . C20 . C21 . 124.5(12) yes
N10 . C20 . C21 . 119.4(12) yes
C20 . C21 . H25 . 109.5(8) no
C20 . C21 . H26 . 109.8(8) no
H25 . C21 . H26 . 109.475(14) no
C20 . C21 . H27 . 109.1(8) no
H25 . C21 . H27 . 109.472(18) no
H26 . C21 . H27 . 109.476(19) no

loop_
_geom_bond_atom_site_label_1
_geom_bond_site_symmetry_1
_geom_bond_atom_site_label_2
_geom_bond_site_symmetry_2
_geom_bond_distance
_geom_bond_publ_flag
Fe1 . N2 . 2.03(1) yes
Fe1 . N3 . 2.00(1) yes
Fe1 . N5 . 2.013(11) yes
Fe1 . N6 . 1.96(1) yes
Fe1 . N8 . 1.980(9) yes
Fe1 . N9 . 1.98(1) yes
N1 . C1 . 1.42(2) yes
N1 . C8 . 1.456(18) yes
N1 . C15 . 1.446(19) yes
N2 . C2 . 1.478(17) yes
N2 . C3 . 1.289(16) yes
N3 . C4 . 1.401(15) yes
N3 . C6 . 1.382(16) yes
N4 . C5 . 1.374(18) yes
N4 . C6 . 1.305(17) yes
N5 . C9 . 1.462(17) yes
N5 . C10 . 1.266(16) yes
N6 . C11 . 1.393(16) yes
N6 . C13 . 1.340(16) yes
N7 . C12 . 1.338(19) yes
N7 . C13 . 1.365(19) yes
N8 . C16 . 1.453(16) yes
N8 . C17 . 1.300(17) yes
N9 . C18 . 1.390(16) yes
N9 . C20 . 1.320(16) yes
N10 . C19 . 1.357(19) yes
N10 . C20 . 1.307(17) yes
C1 . C2 . 1.55(2) yes
C1 . H1 . 0.95010(12) no
C1 . H2 . 0.9500(2) no
C2 . H3 . 0.95007(15) no
C2 . H4 . 0.9500(2) no
C3 . C4 . 1.415(18) yes
C3 . H5 . 0.95017(14) no
C4 . C5 . 1.354(17) yes
C5 . H6 . 0.9500(2) no
C6 . C7 . 1.49(2) yes
C7 . H7 . 0.94999(16) no
C7 . H8 . 0.9500(2) no
C7 . H9 . 0.95004(14) no
C8 . C9 . 1.560(19) yes
C8 . H10 . 0.95001(17) no
C8 . H11 . 0.95002(16) no
C9 . H12 . 0.95016(13) no
C9 . H13 . 0.95005(17) no
C10 . C11 . 1.469(19) yes
C10 . H14 . 0.94999(13) no
C11 . C12 . 1.388(18) yes
C12 . H15 . 0.95000(14) no
C13 . C14 . 1.50(2) yes
C14 . H16 . 0.95009(13) no
C14 . H17 . 0.95008(17) no
C14 . H18 . 0.95005(14) no
C15 . C16 . 1.57(2) yes
C15 . H19 . 0.94995(19) no
C15 . H20 . 0.94982(15) no
C16 . H21 . 0.9500(3) no
C16 . H22 . 0.94999(15) no
C17 . C18 . 1.422(19) yes
C17 . H23 . 0.9499(2) no
C18 . C19 . 1.366(19) yes
C19 . H24 . 0.95004(18) no
C20 . C21 . 1.520(19) yes
C21 . H25 . 0.95007(14) no
C21 . H26 . 0.95005(15) no
C21 . H27 . 0.94997(13) no

loop_
_geom_contact_atom_site_label_1
_geom_contact_site_symmetry_1
_geom_contact_atom_site_label_2
_geom_contact_site_symmetry_2
_geom_contact_distance
_geom_contact_publ_flag
O1 . O2 11_455 2.83(3) yes
O1 . O3 11_455 2.92(2) yes
O1 . O4 7_654 3.10(6) yes
O1 . H3 . 2.71(2) no
O1 . H5 . 2.66(2) no
O1 . H15 13_655 3.05(3) no
O2 . O3 9_555 2.90(2) yes
O2 . N7 15_654 2.807(16) yes
O2 . N10 . 2.987(18) yes
O2 . H2 3_554 3.14(2) no
O3 . H6 1_554 2.54(2) no
O3 . H12 13_654 2.91(2) no
O3 . H14 13_654 2.358(19) no
O3 . H23 . 3.06(2) no
O4 . O4 15_654 1.17(13) yes
O4 . N4 . 2.80(4) yes
O4 . N4 15_654 2.93(3) yes
O4 . H11 13_655 3.07(3) no
O4 . H19 13_655 3.15(4) no
N1 . N2 . 2.889(16) yes
N1 . N5 . 2.885(16) yes
N1 . N8 . 2.875(15) yes
N1 . C1 . 1.42(2) yes
N1 . C2 . 2.491(18) yes
N1 . C8 . 1.456(18) yes
N1 . C9 . 2.474(18) yes
N1 . C15 . 1.446(19) yes
N1 . C16 . 2.481(19) yes
N1 . H1 . 1.917(18) no
N1 . H2 . 1.98(2) no
N1 . H4 . 2.757(18) no
N1 . H10 . 1.991(18) no
N1 . H11 . 1.956(18) no
N1 . H13 . 2.695(19) no
N1 . H19 . 1.977(19) no
N1 . H20 . 1.97(2) no
N1 . H22 . 2.670(18) no
N2 . N3 . 2.593(15) yes
N2 . N5 . 3.008(15) yes
N2 . N8 . 2.956(14) yes
N2 . N9 . 2.780(15) yes
N2 . C1 . 2.466(18) yes
N2 . C2 . 1.478(17) yes
N2 . C3 . 1.289(16) yes
N2 . C4 . 2.317(16) yes
N2 . C9 . 3.194(19) yes
N2 . H2 . 2.712(19) no
N2 . H3 . 1.992(17) no
N2 . H4 . 2.018(17) no
N2 . H5 . 1.934(15) no
N2 . H13 . 2.746(18) no
N3 . N4 . 2.263(14) yes
N3 . N5 . 2.794(14) yes
N3 . N6 . 2.937(14) yes
N3 . N9 . 2.900(14) yes
N3 . C3 . 2.362(16) yes
N3 . C4 . 1.401(15) yes
N3 . C5 . 2.234(17) yes
N3 . C6 . 1.382(16) yes
N3 . C7 . 2.514(19) yes
N3 . H6 . 3.147(17) no
N3 . H7 . 2.714(19) no
N3 . H8 . 2.72(2) no
N3 . H25 . 2.372(18) no
N4 . C4 . 2.234(17) yes
N4 . C5 . 1.374(18) yes
N4 . C6 . 1.305(17) yes
N4 . C7 . 2.45(2) yes
N4 . H6 . 2.076(18) no
N4 . H7 . 3.03(2) no
N4 . H8 . 3.04(2) no
N4 . H9 . 2.591(19) no
N4 . H11 13_655 2.966(19) no
N4 . H19 13_655 2.89(2) no
N4 . H22 13_655 2.855(17) no
N4 . H25 . 2.841(19) no
N5 . N6 . 2.578(14) yes
N5 . N8 . 2.984(15) yes
N5 . C8 . 2.476(16) yes
N5 . C9 . 1.462(17) yes
N5 . C10 . 1.266(16) yes
N5 . C11 . 2.308(16) yes
N5 . C16 . 3.173(18) yes
N5 . H11 . 2.684(15) no
N5 . H12 . 2.000(17) no
N5 . H13 . 2.000(17) no
N5 . H14 . 1.953(15) no
N5 . H22 . 2.707(17) no
N6 . N7 . 2.251(14) yes
N6 . N8 . 2.772(13) yes
N6 . N9 . 2.913(14) yes
N6 . C10 . 2.404(16) yes
N6 . C11 . 1.393(16) yes
N6 . C12 . 2.261(17) yes
N6 . C13 . 1.340(16) yes
N6 . C14 . 2.534(18) yes
N6 . H7 . 2.959(18) no
N6 . H8 . 2.881(18) no
N6 . H15 . 3.180(17) no
N6 . H16 . 2.798(19) no
N6 . H17 . 2.785(18) no
N7 . C11 . 2.206(17) yes
N7 . C12 . 1.338(19) yes
N7 . C13 . 1.365(19) yes
N7 . C14 . 2.49(2) yes
N7 . H2 13_654 2.91(2) no
N7 . H10 13_654 2.94(2) no
N7 . H13 13_654 2.802(17) no
N7 . H15 . 2.04(2) no
N7 . H16 . 3.09(2) no
N7 . H17 . 3.10(2) no
N7 . H18 . 2.54(2) no
N8 . N9 . 2.596(14) yes
N8 . C2 . 3.173(18) yes
N8 . C15 . 2.472(15) yes
N8 . C16 . 1.453(16) yes
N8 . C17 . 1.300(17) yes
N8 . C18 . 2.316(15) yes
N8 . H4 . 2.776(18) no
N8 . H20 . 2.666(16) no
N8 . H21 . 1.987(16) no
N8 . H22 . 1.997(18) no
N8 . H23 . 1.968(16) no
N9 . N10 . 2.227(16) yes
N9 . C14 . 3.195(17) yes
N9 . C17 . 2.374(17) yes
N9 . C18 . 1.390(16) yes
N9 . C19 . 2.224(18) yes
N9 . C20 . 1.320(16) yes
N9 . C21 . 2.514(17) yes
N9 . H16 . 2.932(17) no
N9 . H17 . 2.871(17) no
N9 . H24 . 3.135(18) no
N9 . H25 . 2.596(18) no
N9 . H26 . 3.068(17) no
N9 . H27 . 3.136(17) no
N10 . C18 . 2.217(18) yes
N10 . C19 . 1.357(19) yes
N10 . C20 . 1.307(17) yes
N10 . C21 . 2.44(2) yes
N10 . H23 9_555 2.92(2) no
N10 . H24 . 2.072(19) no
N10 . H26 . 2.711(19) no
N10 . H27 . 2.663(19) no

loop_
_geom_torsion_atom_site_label_1
_geom_torsion_site_symmetry_1
_geom_torsion_atom_site_label_2
_geom_torsion_site_symmetry_2
_geom_torsion_atom_site_label_3
_geom_torsion_site_symmetry_3
_geom_torsion_atom_site_label_4
_geom_torsion_site_symmetry_4
_geom_torsion
_geom_torsion_publ_flag
N3 . Fe1 . N2 . C2 . 180.0(2) yes
N3 . Fe1 . N2 . C3 . 3.9(2) yes
N5 . Fe1 . N2 . C2 . -92.9(2) yes
N5 . Fe1 . N2 . C3 . 91.0(2) yes
N6 . Fe1 . N2 . C2 . -146.1(1) yes
N6 . Fe1 . N2 . C3 . 37.8(2) yes
N8 . Fe1 . N2 . C2 . 4.4(2) yes
N8 . Fe1 . N2 . C3 . -171.7(2) yes
N9 . Fe1 . N2 . C2 . 86.0(2) yes
N9 . Fe1 . N2 . C3 . -90.1(2) yes
N2 . Fe1 . N3 . C4 . -2.4(2) yes
N2 . Fe1 . N3 . C6 . -176.7(3) yes
N5 . Fe1 . N3 . C4 . -99.0(2) yes
N5 . Fe1 . N3 . C6 . 86.8(3) yes
N6 . Fe1 . N3 . C4 . -179.6(2) yes
N6 . Fe1 . N3 . C6 . 6.1(3) yes
N8 . Fe1 . N3 . C4 . 38.8(1) yes
N8 . Fe1 . N3 . C6 . -135.5(10) yes
N9 . Fe1 . N3 . C4 . 84.6(2) yes
N9 . Fe1 . N3 . C6 . -89.7(3) yes
N2 . Fe1 . N5 . C9 . 3.6(2) yes
N2 . Fe1 . N5 . C10 . -175.5(2) yes
N3 . Fe1 . N5 . C9 . 83.4(2) yes
N3 . Fe1 . N5 . C10 . -95.7(2) yes
N6 . Fe1 . N5 . C9 . 179.6(2) yes
N6 . Fe1 . N5 . C10 . 0.4(2) yes
N8 . Fe1 . N5 . C9 . -92.1(2) yes
N8 . Fe1 . N5 . C10 . 88.8(2) yes
N9 . Fe1 . N5 . C9 . -160.7(2) yes
N9 . Fe1 . N5 . C10 . 20.2(2) yes
N2 . Fe1 . N6 . C11 . 53.9(2) yes
N2 . Fe1 . N6 . C13 . -125.0(1) yes
N3 . Fe1 . N6 . C11 . 87.4(2) yes
N3 . Fe1 . N6 . C13 . -91.5(3) yes
N5 . Fe1 . N6 . C11 . 0.1(2) yes
N5 . Fe1 . N6 . C13 . -178.7(3) yes
N8 . Fe1 . N6 . C11 . -96.7(2) yes
N8 . Fe1 . N6 . C13 . 84.4(3) yes
N9 . Fe1 . N6 . C11 . -178.5(2) yes
N9 . Fe1 . N6 . C13 . 2.6(3) yes
N2 . Fe1 . N8 . C16 . -95.7(2) yes
N2 . Fe1 . N8 . C17 . 87.8(2) yes
N3 . Fe1 . N8 . C16 . -136.4(1) yes
N3 . Fe1 . N8 . C17 . 47.1(1) yes
N5 . Fe1 . N8 . C16 . 1.1(2) yes
N5 . Fe1 . N8 . C17 . -175.4(2) yes
N6 . Fe1 . N8 . C16 . 81.9(2) yes
N6 . Fe1 . N8 . C17 . -94.6(2) yes
N9 . Fe1 . N8 . C16 . 177.4(2) yes
N9 . Fe1 . N8 . C17 . 0.8(2) yes
N2 . Fe1 . N9 . C18 . -94.6(2) yes
N2 . Fe1 . N9 . C20 . 90.6(3) yes
N3 . Fe1 . N9 . C18 . -174.5(2) yes
N3 . Fe1 . N9 . C20 . 10.7(3) yes
N5 . Fe1 . N9 . C18 . 69.8(2) yes
N5 . Fe1 . N9 . C20 . -105.0(2) yes
N6 . Fe1 . N9 . C18 . 89.4(2) yes
N6 . Fe1 . N9 . C20 . -85.4(3) yes
N8 . Fe1 . N9 . C18 . 0.7(2) yes
N8 . Fe1 . N9 . C20 . -174.1(3) yes
C8 . N1 . C1 . C2 . 120.9(2) yes
C15 . N1 . C1 . C2 . -77.1(2) yes
C1 . N1 . C8 . C9 . -76.4(3) yes
C15 . N1 . C8 . C9 . 121.9(2) yes
C1 . N1 . C15 . C16 . 120.4(2) yes
C8 . N1 . C15 . C16 . -77.2(2) yes
Fe1 . N2 . C2 . C1 . 79.3(2) yes
C3 . N2 . C2 . C1 . -104.8(2) yes
Fe1 . N2 . C3 . C4 . -4.6(2) yes
C2 . N2 . C3 . C4 . 179.0(2) yes
Fe1 . N3 . C4 . C3 . 0.9(2) yes
Fe1 . N3 . C4 . C5 . -175.7(1) yes
C6 . N3 . C4 . C3 . 177.5(2) yes
C6 . N3 . C4 . C5 . 0.9(2) yes
Fe1 . N3 . C6 . N4 . 173.5(7) yes
Fe1 . N3 . C6 . C7 . -6.5(3) yes
C4 . N3 . C6 . N4 . -1.1(2) yes
C4 . N3 . C6 . C7 . 178.8(2) yes
C6 . N4 . C5 . C4 . -0.2(2) yes
C5 . N4 . C6 . N3 . 0.9(2) yes
C5 . N4 . C6 . C7 . -179.1(2) yes
Fe1 . N5 . C9 . C8 . 82.6(2) yes
C10 . N5 . C9 . C8 . -98.3(2) yes
Fe1 . N5 . C10 . C11 . -0.9(2) yes
C9 . N5 . C10 . C11 . 179.9(2) yes
Fe1 . N6 . C11 . C10 . -0.6(2) yes
Fe1 . N6 . C11 . C12 . -179.3(1) yes
C13 . N6 . C11 . C10 . 178.7(2) yes
C13 . N6 . C11 . C12 . 0.0(2) yes
Fe1 . N6 . C13 . N7 . 178.5(8) yes
Fe1 . N6 . C13 . C14 . -5.3(3) yes
C11 . N6 . C13 . N7 . -0.5(2) yes
C11 . N6 . C13 . C14 . 175.7(2) yes
C13 . N7 . C12 . C11 . -0.7(2) yes
C12 . N7 . C13 . N6 . 0.8(2) yes
C12 . N7 . C13 . C14 . -175.6(2) yes
Fe1 . N8 . C16 . C15 . 84.1(2) yes
C17 . N8 . C16 . C15 . -99.5(2) yes
Fe1 . N8 . C17 . C18 . -2.2(2) yes
C16 . N8 . C17 . C18 . -179.0(2) yes
Fe1 . N9 . C18 . C17 . -2.0(2) yes
Fe1 . N9 . C18 . C19 . -177.3(1) yes
C20 . N9 . C18 . C17 . 174.9(2) yes
C20 . N9 . C18 . C19 . -0.4(2) yes
Fe1 . N9 . C20 . N10 . 175.0(8) yes
Fe1 . N9 . C20 . C21 . -0.5(3) yes
C18 . N9 . C20 . N10 . -0.1(2) yes
C18 . N9 . C20 . C21 . -175.5(2) yes
C20 . N10 . C19 . C18 . -0.8(2) yes
C19 . N10 . C20 . N9 . 0.5(2) yes
C19 . N10 . C20 . C21 . 176.2(2) yes
N1 . C1 . C2 . N2 . -54.5(2) yes
N2 . C3 . C4 . N3 . 2.5(2) yes
N2 . C3 . C4 . C5 . 177.7(2) yes
N3 . C4 . C5 . N4 . -0.4(2) yes
C3 . C4 . C5 . N4 . -175.8(2) yes
N1 . C8 . C9 . N5 . -57.9(2) yes
N5 . C10 . C11 . N6 . 1.0(2) yes
N5 . C10 . C11 . C12 . 179.2(2) yes
N6 . C11 . C12 . N7 . 0.5(2) yes
C10 . C11 . C12 . N7 . -177.8(2) yes
N1 . C15 . C16 . N8 . -57.2(2) yes
N8 . C17 . C18 . N9 . 2.9(2) yes
N8 . C17 . C18 . C19 . 176.3(2) yes
N9 . C18 . C19 . N10 . 0.8(2) yes
C17 . C18 . C19 . N10 . -173.0(2) yes
